data_7211462
loop_
_publ_author_name
'Rosokha, Sergiy V.'
'Stern, Charlotte L.'
'Ritzert, Jeremy T.'

_publ_section_title
;
 \p-Bonded molecular wires: self-assembly of mixed-valence cation-radical
 stacks within the nanochannels formed by inert
 tetrakis[3,5-bis(trifluoromethyl)phenyl]borate anions
;
_journal_issue 48
_journal_name_full CrystEngComm
_journal_page_first 10638
_journal_paper_doi 10.1039/c3ce41719k
_journal_volume 15
_journal_year 2013
_chemical_formula_moiety '2(C22 H26), C32 H12 B F24'
_chemical_formula_sum 'C76 H64 B F24'
_chemical_formula_weight 1444.08
_chemical_name_systematic
;
 ?
;
_space_group_crystal_system monoclinic
_space_group_IT_number 14
_space_group_name_Hall '-P 2ybc'
_space_group_name_H-M_alt 'P 1 21/c 1'
_symmetry_space_group_name_Hall '-P 2ybc'
_symmetry_space_group_name_H-M 'P 1 21/c 1'
_atom_sites_solution_hydrogens mixed
_audit_creation_date 2013-04-16
_audit_creation_method
;
  Olex2 1.2
  (compiled Dec  5 2012 16:17:34, GUI svn.r4385)
;
_cell_angle_alpha 90
_cell_angle_beta 100.821(6)
_cell_angle_gamma 90
_cell_formula_units_Z 4
_cell_length_a 16.960(4)
_cell_length_b 32.662(7)
_cell_length_c 14.213(3)
_cell_measurement_reflns_used 906
_cell_measurement_temperature 173(2)
_cell_measurement_theta_max 18.90
_cell_measurement_theta_min 2.37
_cell_volume 7733(3)
_computing_cell_refinement 'SAINT v6.45A (Bruker, 2003)'
_computing_data_reduction 'SAINT v6.45A (Bruker, 2003)'
_computing_molecular_graphics
;
O. V. Dolomanov, L. J. Bourhis, R. J. Gildea, J. A. K. Howard and H. Puschmann,
OLEX2: a complete structure solution, refinement and analysis program.
J. Appl. Cryst. (2009). 42, 339-341.
;
_computing_publication_material
;
O. V. Dolomanov, L. J. Bourhis, R. J. Gildea, J. A. K. Howard and H. Puschmann,
OLEX2: a complete structure solution, refinement and analysis program.
J. Appl. Cryst. (2009). 42, 339-341.
;
_computing_structure_refinement
;
SHELXL, G.M. Sheldrick, Acta Cryst.
(2008). A64, 112-122
;
_diffrn_ambient_temperature 173.15
_diffrn_measured_fraction_theta_full 0.797
_diffrn_measured_fraction_theta_max 0.996
_diffrn_measurement_device_type 'CCD area detector'
_diffrn_measurement_method 'phi and omega scans'
_diffrn_radiation_monochromator graphite
_diffrn_radiation_type MoK\a
_diffrn_radiation_wavelength 0.71073
_diffrn_reflns_av_R_equivalents 0.1218
_diffrn_reflns_av_unetI/netI 0.0996
_diffrn_reflns_Laue_measured_fraction_full 0.797
_diffrn_reflns_Laue_measured_fraction_max 0.996
_diffrn_reflns_limit_h_max 18
_diffrn_reflns_limit_h_min -18
_diffrn_reflns_limit_k_max 36
_diffrn_reflns_limit_k_min -34
_diffrn_reflns_limit_l_max 15
_diffrn_reflns_limit_l_min -15
_diffrn_reflns_number 51989
_diffrn_reflns_point_group_measured_fraction_full 0.797
_diffrn_reflns_point_group_measured_fraction_max 0.996
_diffrn_reflns_theta_full 25.242
_diffrn_reflns_theta_max 23.32
_diffrn_reflns_theta_min 1.22
_exptl_absorpt_coefficient_mu 0.112
_exptl_absorpt_correction_T_max 1
_exptl_absorpt_correction_T_min 0.577994
_exptl_absorpt_correction_type multi-scan
_exptl_absorpt_process_details
;
SADABS v.2.10 (Bruker,2003) was used for absorption correction.
R(int) was 0.0832 before and 0.0536 after correction.
The Ratio of minimum to maximum transmission is 0.5780.
The \l/2 correction factor is 0.0015.
;
_exptl_crystal_colour dark
_exptl_crystal_density_diffrn 1.240
_exptl_crystal_description plate
_exptl_crystal_F_000 2964
_exptl_crystal_size_max 0.2
_exptl_crystal_size_mid 0.1
_exptl_crystal_size_min 0.08
_refine_diff_density_max 0.451
_refine_diff_density_min -0.325
_refine_diff_density_rms 0.051
_refine_ls_extinction_method none
_refine_ls_goodness_of_fit_ref 0.934
_refine_ls_hydrogen_treatment mixed
_refine_ls_matrix_type full
_refine_ls_number_parameters 1043
_refine_ls_number_reflns 11139
_refine_ls_number_restraints 132
_refine_ls_restrained_S_all 0.951
_refine_ls_R_factor_all 0.1431
_refine_ls_R_factor_gt 0.0698
_refine_ls_shift/su_max 0.002
_refine_ls_shift/su_mean 0.000
_refine_ls_structure_factor_coef Fsqd
_refine_ls_weighting_details
;
 w=1/[\s^2^(Fo^2^)+(0.0997P)^2^]
 where P=(Fo^2^+2Fc^2^)/3
;
_refine_ls_weighting_scheme calc
_refine_ls_wR_factor_gt 0.1748
_refine_ls_wR_factor_ref 0.2007
_reflns_Friedel_coverage 0.000
_reflns_number_gt 5184
_reflns_number_total 11139
_reflns_threshold_expression 'I > 2\s(I)'
_cod_data_source_file c3ce41719k.txt
_cod_data_source_block ros105
_cod_database_code 7211462
_olex2_refinement_description
;
1. Fixed Uiso
 At 1.2 times of:
  All B(H,H,H) groups, All C(H) groups
 At 1.5 times of:
  All C(H,H,H) groups
2. Rigid bond restraints
 F2A, F3B, F3A, F1B, F1A, F2B, F24B, F23B, F22B, F20A, F19B, F19A, F21B, F21A,
 F20B
 with sigma for 1-2 distances of 0.01 and sigma for 1-3 distances of 0.01
 F13A, F15, F15A, F14, F14A, F13, F24B, F24A, F22B, F22A, F23B, F23A
 with sigma for 1-2 distances of 0.01 and sigma for 1-3 distances of 0.01
3. Uiso/Uaniso restraints and constraints
F2A \\sim F3B \\sim F3A \\sim F1B \\sim F1A \\sim F2B \\sim F24B \\sim F23B \\sim F22B \\sim F20A \\sim F19B \\sim F19A \\sim F21B \\sim F21A \\sim F20B: within 1.7A with sigma of 0.01 and sigma for terminal atoms of 0.02
F13A \\sim F15 \\sim F15A \\sim F14 \\sim F14A \\sim F13 \\sim F24B \\sim F24A \\sim F22B \\sim F22A \\sim F23B \\sim F23A: within 1.7A with sigma of 0.01 and sigma for terminal atoms of 0.02
4. Others
 1*Sof(F13)=1*Sof(F14)=1*Sof(F15)=1-1*Sof(F13A)=1-1*Sof(F14A)=1-1*Sof(F15A)
 1*Sof(F1A)=1*Sof(F2A)=1*Sof(F3A)=1-1*Sof(F1B)=1-1*Sof(F2B)=1-1*Sof(F3B)
 1*Sof(F19A)=1*Sof(F20A)=1*Sof(F21A)=1-1*Sof(F19B)=1-1*Sof(F20B)=1-1*Sof(F21B)
 1-1*Sof(F22A)=1-1*Sof(F23A)=1-1*Sof(F24A)=1*Sof(F22B)=1*Sof(F23B)=1*Sof(F24B)
5.a Me refined with riding coordinates:
 C41(H41A,H41B,H41C), C42(H42A,H42B,H42C), C44(H44A,H44B,H44C)
5.b Aromatic/amide H refined with riding coordinates:
 C4(H4), C11(H11), C26(H26), C33(H33), C46(H46), C48(H48), C50(H50), C54(H54),
 C56(H56), C58(H58), C62(H62), C64(H64), C66(H66), C70(H70), C72(H72), C74(H74)
5.c Idealised Me refined as rotating group:
 C15(H15A,H15B,H15C), C16(H16A,H16B,H16C), C17(H17A,H17B,H17C), C18(H18A,H18B,
 H18C), C19(H19A,H19B,H19C), C20(H20A,H20B,H20C), C21(H21A,H21B,H21C), C22(H22A,
 H22B,H22C), C38(H38A,H38B,H38C), C39(H39A,H39B,H39C), C40(H40A,H40B,H40C),
 C43(H43A,H43B,H43C)
;
_smtbx_masks_special_details
;
The solvent masking procedure as implemented in Olex2 was used to remove the
electronic contribution of solvent molecules from the refinement.  As the exact
solvent content is not known, only the atoms used in the refinement model are
reported in the formula here.


Total solvent accessible volume / cell = 1428.4 Ang^3^ [18.5%]
Total electron count / cell = 311.9
;
_shelx_estimated_absorpt_t_max 0.991
_shelx_estimated_absorpt_t_min 0.978
_shelx_space_group_comment
;
The symmetry employed for this shelxl refinement is uniquely defined
by the following loop, which should always be used as a source of
symmetry information in preference to the above space-group names.
They are only intended as comments.
;
_shelxl_version_number 2012-9

loop_
_space_group_symop_operation_xyz
'x, y, z'
'-x, y+1/2, -z+1/2'
'-x, -y, -z'
'x, -y-1/2, z-1/2'

loop_
_atom_site_label
_atom_site_type_symbol
_atom_site_fract_x
_atom_site_fract_y
_atom_site_fract_z
_atom_site_U_iso_or_equiv
_atom_site_adp_type
_atom_site_occupancy
_atom_site_site_symmetry_order
_atom_site_calc_flag
_atom_site_refinement_flags_posn
_atom_site_refinement_flags_adp
_atom_site_refinement_flags_occupancy
_atom_site_disorder_assembly
_atom_site_disorder_group
C1 C 0.8883(3) 0.74851(17) 0.0646(3) 0.0575(13) Uani 1 1 d . . . . .
C2 C 0.8233(3) 0.77509(15) 0.0473(3) 0.0517(12) Uani 1 1 d . . . . .
C3 C 0.7442(3) 0.75788(14) 0.0241(3) 0.0450(11) Uani 1 1 d . . . . .
C4 C 0.6749(3) 0.78274(13) 0.0054(3) 0.0460(11) Uani 1 1 d . . . . .
H4 H 0.6819 0.8116 0.0079 0.055 Uiso 1 1 calc R U . . .
C5 C 0.5971(3) 0.76764(13) -0.0164(3) 0.0414(11) Uani 1 1 d . . . . .
C6 C 0.5272(3) 0.79383(14) -0.0352(3) 0.0494(12) Uani 1 1 d . . . . .
C7 C 0.4526(3) 0.77694(16) -0.0551(3) 0.0559(13) Uani 1 1 d . . . . .
C8 C 0.4410(3) 0.73326(17) -0.0592(3) 0.0575(13) Uani 1 1 d . . . . .
C9 C 0.5058(3) 0.70738(14) -0.0435(3) 0.0503(12) Uani 1 1 d . . . . .
C10 C 0.5858(3) 0.72425(12) -0.0206(3) 0.0407(11) Uani 1 1 d . . . . .
C11 C 0.6552(3) 0.69959(13) -0.0025(3) 0.0431(11) Uani 1 1 d . . . . .
H11 H 0.6485 0.6707 -0.0059 0.052 Uiso 1 1 calc R U . . .
C12 C 0.7329(3) 0.71487(13) 0.0199(3) 0.0434(11) Uani 1 1 d . . . . .
C13 C 0.8020(3) 0.68820(15) 0.0388(3) 0.0513(12) Uani 1 1 d . . . . .
C14 C 0.8771(3) 0.70515(17) 0.0596(3) 0.0571(13) Uani 1 1 d . . . . .
C15 C 0.9732(3) 0.76550(18) 0.0910(3) 0.0757(16) Uani 1 1 d . . . . .
H15A H 0.9711 0.7938 0.1132 0.113 Uiso 1 1 calc R U . . .
H15B H 0.9988 0.7648 0.0347 0.113 Uiso 1 1 calc R U . . .
H15C H 1.0044 0.7488 0.1422 0.113 Uiso 1 1 calc R U . . .
C16 C 0.8323(3) 0.82043(15) 0.0506(4) 0.0727(15) Uani 1 1 d . . . . .
H16A H 0.8095 0.8313 0.1040 0.109 Uiso 1 1 calc R U . . .
H16B H 0.8039 0.8323 -0.0097 0.109 Uiso 1 1 calc R U . . .
H16C H 0.8894 0.8276 0.0598 0.109 Uiso 1 1 calc R U . . .
C17 C 0.5408(3) 0.83976(14) -0.0300(4) 0.0704(15) Uani 1 1 d . . . . .
H17A H 0.5784 0.8466 0.0291 0.106 Uiso 1 1 calc R U . . .
H17B H 0.4895 0.8537 -0.0304 0.106 Uiso 1 1 calc R U . . .
H17C H 0.5631 0.8487 -0.0854 0.106 Uiso 1 1 calc R U . . .
C18 C 0.3780(3) 0.80376(18) -0.0746(4) 0.0836(18) Uani 1 1 d . . . . .
H18A H 0.3465 0.7995 -0.0242 0.125 Uiso 1 1 calc R U . . .
H18B H 0.3454 0.7965 -0.1368 0.125 Uiso 1 1 calc R U . . .
H18C H 0.3939 0.8326 -0.0753 0.125 Uiso 1 1 calc R U . . .
C19 C 0.3556(3) 0.71706(18) -0.0814(4) 0.0824(17) Uani 1 1 d . . . . .
H19A H 0.3276 0.7287 -0.1422 0.124 Uiso 1 1 calc R U . . .
H19B H 0.3274 0.7249 -0.0299 0.124 Uiso 1 1 calc R U . . .
H19C H 0.3566 0.6871 -0.0865 0.124 Uiso 1 1 calc R U . . .
C20 C 0.4987(3) 0.66093(15) -0.0471(4) 0.0664(14) Uani 1 1 d . . . . .
H20A H 0.4419 0.6531 -0.0606 0.100 Uiso 1 1 calc R U . . .
H20B H 0.5245 0.6494 0.0147 0.100 Uiso 1 1 calc R U . . .
H20C H 0.5252 0.6503 -0.0977 0.100 Uiso 1 1 calc R U . . .
C21 C 0.7872(3) 0.64276(14) 0.0320(4) 0.0692(15) Uani 1 1 d . . . . .
H21A H 0.7562 0.6361 -0.0315 0.104 Uiso 1 1 calc R U . . .
H21B H 0.7570 0.6344 0.0812 0.104 Uiso 1 1 calc R U . . .
H21C H 0.8387 0.6283 0.0418 0.104 Uiso 1 1 calc R U . . .
C22 C 0.9523(3) 0.67924(18) 0.0793(4) 0.0845(18) Uani 1 1 d . . . . .
H22A H 0.9747 0.6796 0.1480 0.127 Uiso 1 1 calc R U . . .
H22B H 0.9919 0.6903 0.0438 0.127 Uiso 1 1 calc R U . . .
H22C H 0.9391 0.6510 0.0586 0.127 Uiso 1 1 calc R U . . .
C23 C 0.9743(2) 0.75294(14) 0.3387(3) 0.0459(11) Uani 1 1 d . . . . .
C24 C 0.9116(2) 0.78204(13) 0.3203(3) 0.0421(11) Uani 1 1 d . . . . .
C25 C 0.8302(2) 0.76803(12) 0.2983(3) 0.0371(10) Uani 1 1 d . . . . .
C26 C 0.7654(2) 0.79533(12) 0.2817(3) 0.0395(10) Uani 1 1 d . . . . .
H26 H 0.7769 0.8238 0.2869 0.047 Uiso 1 1 calc R U . . .
C27 C 0.6848(2) 0.78346(13) 0.2580(3) 0.0415(11) Uani 1 1 d . . . . .
C28 C 0.6205(3) 0.81235(13) 0.2414(3) 0.0439(11) Uani 1 1 d . . . . .
C29 C 0.5418(3) 0.79821(14) 0.2194(3) 0.0480(12) Uani 1 1 d . . . . .
C30 C 0.5248(3) 0.75609(15) 0.2127(3) 0.0481(12) Uani 1 1 d . . . . .
C31 C 0.5864(3) 0.72713(14) 0.2294(3) 0.0450(11) Uani 1 1 d . . . . .
C32 C 0.6677(3) 0.74005(12) 0.2520(3) 0.0398(11) Uani 1 1 d . . . . .
C33 C 0.7325(3) 0.71348(13) 0.2694(3) 0.0422(11) Uani 1 1 d . . . . .
H33 H 0.7210 0.6850 0.2652 0.051 Uiso 1 1 calc R U . . .
C34 C 0.8131(3) 0.72493(12) 0.2925(3) 0.0410(11) Uani 1 1 d . . . . .
C35 C 0.8770(3) 0.69638(12) 0.3107(3) 0.0443(11) Uani 1 1 d . . . . .
C36 C 0.9565(3) 0.71043(14) 0.3356(3) 0.0465(11) Uani 1 1 d . . . . .
C37 C 1.0592(3) 0.76682(19) 0.3621(5) 0.0663(16) Uani 1 1 d . . . . .
C38 C 0.9300(3) 0.82670(13) 0.3219(3) 0.0598(13) Uani 1 1 d . . . . .
H38A H 0.9088 0.8398 0.3740 0.090 Uiso 1 1 calc R U . . .
H38B H 0.9051 0.8390 0.2606 0.090 Uiso 1 1 calc R U . . .
H38C H 0.9883 0.8306 0.3322 0.090 Uiso 1 1 calc R U . . .
C39 C 0.6400(3) 0.85746(13) 0.2484(3) 0.0597(13) Uani 1 1 d . . . . .
H39A H 0.6661 0.8641 0.3141 0.090 Uiso 1 1 calc R U . . .
H39B H 0.5903 0.8733 0.2313 0.090 Uiso 1 1 calc R U . . .
H39C H 0.6761 0.8642 0.2043 0.090 Uiso 1 1 calc R U . . .
C40 C 0.4713(3) 0.82782(15) 0.2005(3) 0.0654(14) Uani 1 1 d . . . . .
H40A H 0.4444 0.8257 0.1334 0.098 Uiso 1 1 calc R U . . .
H40B H 0.4909 0.8558 0.2139 0.098 Uiso 1 1 calc R U . . .
H40C H 0.4333 0.8210 0.2422 0.098 Uiso 1 1 calc R U . . .
C41 C 0.4385(2) 0.74160(15) 0.1899(3) 0.0594(13) Uani 1 1 d . . . . .
H41A H 0.4371 0.7116 0.1917 0.089 Uiso 1 1 calc R U . . .
H41B H 0.4133 0.7511 0.1259 0.089 Uiso 1 1 calc R U . . .
H41C H 0.4091 0.7527 0.2374 0.089 Uiso 1 1 calc R U . . .
C42 C 0.5687(3) 0.68191(14) 0.2231(3) 0.0609(13) Uani 1 1 d . . . . .
H42A H 0.5295 0.6752 0.2633 0.091 Uiso 1 1 calc R U . . .
H42B H 0.6183 0.6665 0.2453 0.091 Uiso 1 1 calc R U . . .
H42C H 0.5468 0.6746 0.1564 0.091 Uiso 1 1 calc R U . . .
C43 C 0.8608(3) 0.65091(12) 0.3037(4) 0.0610(13) Uani 1 1 d . . . . .
H43A H 0.8879 0.6390 0.2551 0.091 Uiso 1 1 calc R U . . .
H43B H 0.8028 0.6462 0.2856 0.091 Uiso 1 1 calc R U . . .
H43C H 0.8810 0.6381 0.3658 0.091 Uiso 1 1 calc R U . . .
C44 C 1.0234(3) 0.67986(14) 0.3581(3) 0.0647(14) Uani 1 1 d . . . . .
H44A H 1.0750 0.6938 0.3608 0.097 Uiso 1 1 calc R U . . .
H44B H 1.0168 0.6588 0.3082 0.097 Uiso 1 1 calc R U . . .
H44C H 1.0222 0.6670 0.4202 0.097 Uiso 1 1 calc R U . . .
F1A F 0.1385(4) 0.6836(2) 0.1425(10) 0.096(3) Uani 0.632(9) 1 d . U P A 1
F2A F 0.2468(6) 0.7040(3) 0.1080(8) 0.096(3) Uani 0.632(9) 1 d . U P A 1
F3A F 0.2176(8) 0.7156(2) 0.2440(5) 0.104(3) Uani 0.632(9) 1 d . U P A 1
F1B F 0.1589(11) 0.7020(4) 0.2208(13) 0.087(4) Uani 0.368(9) 1 d . U P A 2
F2B F 0.1760(13) 0.6845(4) 0.0852(10) 0.102(4) Uani 0.368(9) 1 d . U P A 2
F3B F 0.2618(6) 0.7175(3) 0.1783(16) 0.082(4) Uani 0.368(9) 1 d . U P A 2
F4 F 0.4263(2) 0.54158(9) 0.1757(3) 0.1106(13) Uani 1 1 d . . . . .
F5 F 0.4379(2) 0.59732(11) 0.1037(3) 0.1284(16) Uani 1 1 d . . . . .
F6 F 0.4938(2) 0.58837(12) 0.2437(3) 0.1215(13) Uani 1 1 d . . . . .
F7 F 0.54778(17) 0.51401(9) 0.6369(3) 0.0966(11) Uani 1 1 d . . . . .
F8 F 0.4921(2) 0.56173(13) 0.6975(3) 0.1272(15) Uani 1 1 d . . . . .
F9 F 0.51960(18) 0.56856(11) 0.5623(3) 0.1133(13) Uani 1 1 d . . . . .
F10 F 0.2783(4) 0.40491(12) 0.5185(4) 0.181(2) Uani 1 1 d . . . . .
F11 F 0.2174(3) 0.43066(12) 0.6144(4) 0.162(2) Uani 1 1 d . . . . .
F12 F 0.3380(2) 0.41202(11) 0.6550(3) 0.155(2) Uani 1 1 d . . . . .
F13 F -0.0988(4) 0.5464(4) 0.2408(6) 0.123(3) Uani 0.711(13) 1 d . U P B 1
F14 F -0.0573(6) 0.5788(3) 0.1335(10) 0.139(4) Uani 0.711(13) 1 d . U P B 1
F15 F -0.1001(5) 0.5177(3) 0.1029(9) 0.118(3) Uani 0.711(13) 1 d . U P B 1
F13A F -0.1101(9) 0.5154(8) 0.2097(19) 0.126(6) Uani 0.289(13) 1 d . U P B 2
F14A F -0.0706(15) 0.5744(8) 0.191(2) 0.109(6) Uani 0.289(13) 1 d . U P B 2
F15A F -0.0767(16) 0.5376(9) 0.089(2) 0.140(7) Uani 0.289(13) 1 d . U P B 2
F16 F 0.1094(2) 0.42046(9) 0.1011(3) 0.1075(12) Uani 1 1 d . . . . .
F17 F 0.2245(3) 0.44822(11) 0.1229(4) 0.167(2) Uani 1 1 d . . . . .
F18 F 0.1886(2) 0.41268(10) 0.2314(3) 0.1054(12) Uani 1 1 d . . . . .
F19A F 0.223(2) 0.7079(7) 0.5585(18) 0.086(5) Uani 0.32(3) 1 d . U P C 1
F20A F 0.268(2) 0.6809(12) 0.679(3) 0.113(9) Uani 0.32(3) 1 d . U P C 1
F21A F 0.1550(16) 0.7056(8) 0.660(2) 0.074(5) Uani 0.32(3) 1 d . U P C 1
F19B F 0.2757(7) 0.6850(4) 0.6393(11) 0.078(3) Uani 0.68(3) 1 d . U P C 2
F20B F 0.1717(11) 0.6961(5) 0.6970(11) 0.099(4) Uani 0.68(3) 1 d . U P C 2
F21B F 0.1789(10) 0.7152(2) 0.5526(7) 0.094(3) Uani 0.68(3) 1 d . U P C 2
F22A F 0.0193(14) 0.5688(10) 0.7034(15) 0.118(6) Uani 0.303(16) 1 d . U P D 1
F23A F -0.0253(16) 0.5389(8) 0.569(2) 0.096(6) Uani 0.303(16) 1 d . U P D 1
F24A F -0.0651(12) 0.5945(6) 0.591(2) 0.098(5) Uani 0.303(16) 1 d . U P D 1
F22B F -0.0220(7) 0.5885(3) 0.6777(9) 0.102(3) Uani 0.697(16) 1 d . U P D 2
F23B F 0.0029(8) 0.5327(3) 0.6118(10) 0.104(4) Uani 0.697(16) 1 d . U P D 2
F24B F -0.0707(5) 0.5793(4) 0.5334(9) 0.121(3) Uani 0.697(16) 1 d . U P D 2
C45 C 0.2581(2) 0.59113(11) 0.3254(3) 0.0381(10) Uani 1 1 d . . . . .
C46 C 0.2246(2) 0.62753(12) 0.2860(3) 0.0395(10) Uani 1 1 d . . . . .
H46 H 0.1798 0.6383 0.3091 0.047 Uiso 1 1 calc R U . . .
C47 C 0.2528(2) 0.64891(12) 0.2150(3) 0.0402(10) Uani 1 1 d . . . . .
C48 C 0.3196(2) 0.63386(12) 0.1793(3) 0.0414(11) Uani 1 1 d . . . . .
H48 H 0.3401 0.6481 0.1308 0.050 Uiso 1 1 calc R U . . .
C49 C 0.3538(2) 0.59800(12) 0.2172(3) 0.0424(11) Uani 1 1 d . . . . .
C50 C 0.3248(2) 0.57694(12) 0.2886(3) 0.0418(11) Uani 1 1 d . . . . .
H50 H 0.3507 0.5524 0.3134 0.050 Uiso 1 1 calc R U . . .
C51 C 0.2146(3) 0.68737(15) 0.1755(4) 0.0488(12) Uani 1 1 d . . . . .
C52 C 0.4246(3) 0.58070(16) 0.1804(4) 0.0632(14) Uani 1 1 d . . . . .
C53 C 0.2806(2) 0.53411(11) 0.4681(3) 0.0392(10) Uani 1 1 d . . . . .
C54 C 0.2599(3) 0.49558(12) 0.4993(3) 0.0495(12) Uani 1 1 d . . . . .
H54 H 0.2079 0.4850 0.4753 0.059 Uiso 1 1 calc R U . . .
C55 C 0.3130(3) 0.47248(13) 0.5642(4) 0.0573(13) Uani 1 1 d . . . . .
C56 C 0.3892(3) 0.48669(13) 0.6026(3) 0.0563(13) Uani 1 1 d . . . . .
H56 H 0.4258 0.4705 0.6461 0.068 Uiso 1 1 calc R U . . .
C57 C 0.4103(3) 0.52537(13) 0.5753(3) 0.0478(12) Uani 1 1 d . . . . .
C58 C 0.3580(3) 0.54796(12) 0.5100(3) 0.0428(11) Uani 1 1 d . . . . .
H58 H 0.3748 0.5741 0.4922 0.051 Uiso 1 1 calc R U . . .
C59 C 0.4908(3) 0.54142(15) 0.6174(4) 0.0633(14) Uani 1 1 d . . . . .
C60 C 0.2873(4) 0.4316(2) 0.5933(6) 0.095(2) Uani 1 1 d . . . . .
C61 C 0.1539(2) 0.53449(11) 0.3185(3) 0.0389(10) Uani 1 1 d . . . . .
C62 C 0.0768(3) 0.54699(12) 0.2805(3) 0.0458(11) Uani 1 1 d . . . . .
H62 H 0.0571 0.5713 0.3045 0.055 Uiso 1 1 calc R U . . .
C63 C 0.0258(3) 0.52522(13) 0.2075(3) 0.0501(12) Uani 1 1 d . . . . .
C64 C 0.0545(3) 0.49082(13) 0.1681(3) 0.0570(13) Uani 1 1 d . . . . .
H64 H 0.0215 0.4766 0.1171 0.068 Uiso 1 1 calc R U . . .
C65 C 0.1306(3) 0.47757(13) 0.2030(3) 0.0488(12) Uani 1 1 d . . . . .
C66 C 0.1799(3) 0.49917(12) 0.2771(3) 0.0455(11) Uani 1 1 d . . . . .
H66 H 0.2328 0.4895 0.3001 0.055 Uiso 1 1 calc R U . . .
C67 C -0.0554(4) 0.5400(2) 0.1720(6) 0.0786(17) Uani 1 1 d . . . . .
C68 C 0.1634(4) 0.44121(17) 0.1634(5) 0.0753(16) Uani 1 1 d . . . . .
C69 C 0.1690(2) 0.58781(11) 0.4668(3) 0.0359(10) Uani 1 1 d . . . . .
C70 C 0.1043(2) 0.57190(12) 0.5026(3) 0.0415(11) Uani 1 1 d . . . . .
H70 H 0.0832 0.5462 0.4784 0.050 Uiso 1 1 calc R U . . .
C71 C 0.0689(2) 0.59098(12) 0.5708(3) 0.0436(11) Uani 1 1 d . . . . .
C72 C 0.0992(3) 0.62801(13) 0.6087(3) 0.0496(12) Uani 1 1 d . . . . .
H72 H 0.0752 0.6416 0.6552 0.060 Uiso 1 1 calc R U . . .
C73 C 0.1642(2) 0.64488(11) 0.5785(3) 0.0378(10) Uani 1 1 d . . . . .
C74 C 0.1985(2) 0.62523(11) 0.5083(3) 0.0370(10) Uani 1 1 d . . . . .
H74 H 0.2432 0.6376 0.4880 0.044 Uiso 1 1 calc R U . . .
C75 C 0.1979(3) 0.68445(15) 0.6174(4) 0.0520(12) Uani 1 1 d . . . . .
C76 C -0.0021(4) 0.57264(19) 0.6015(5) 0.0664(15) Uani 1 1 d . . . . .
B1 B 0.2161(3) 0.56223(13) 0.3956(4) 0.0370(11) Uani 1 1 d . . . . .
H37A H 1.067(2) 0.7943(12) 0.375(3) 0.044 Uiso 1 1 d . U . . .
H37B H 1.088(2) 0.7626(11) 0.312(3) 0.044 Uiso 1 1 d . U . . .
H37C H 1.076(2) 0.7603(12) 0.425(3) 0.044 Uiso 1 1 d . U . . .

loop_
_atom_site_aniso_label
_atom_site_aniso_U_11
_atom_site_aniso_U_22
_atom_site_aniso_U_33
_atom_site_aniso_U_23
_atom_site_aniso_U_13
_atom_site_aniso_U_12
C1 0.048(3) 0.093(4) 0.030(3) -0.004(3) 0.005(2) -0.003(3)
C2 0.063(3) 0.064(3) 0.029(3) 0.002(2) 0.011(2) -0.010(3)
C3 0.050(3) 0.060(3) 0.026(3) 0.001(2) 0.010(2) 0.000(3)
C4 0.061(3) 0.049(3) 0.031(3) 0.002(2) 0.016(2) 0.002(2)
C5 0.050(3) 0.052(3) 0.023(2) 0.007(2) 0.011(2) 0.008(2)
C6 0.056(3) 0.061(3) 0.033(3) 0.011(2) 0.012(2) 0.017(3)
C7 0.058(3) 0.073(4) 0.037(3) 0.005(3) 0.010(2) 0.019(3)
C8 0.049(3) 0.096(4) 0.028(3) 0.001(3) 0.010(2) 0.006(3)
C9 0.054(3) 0.062(3) 0.037(3) 0.000(2) 0.013(2) -0.007(3)
C10 0.054(3) 0.046(3) 0.024(2) 0.003(2) 0.010(2) 0.001(2)
C11 0.056(3) 0.044(3) 0.032(3) 0.000(2) 0.014(2) 0.005(2)
C12 0.050(3) 0.054(3) 0.028(3) -0.004(2) 0.013(2) 0.006(2)
C13 0.049(3) 0.070(3) 0.036(3) 0.000(2) 0.010(2) 0.010(3)
C14 0.059(3) 0.086(4) 0.029(3) 0.002(3) 0.013(2) 0.010(3)
C15 0.053(3) 0.124(5) 0.053(3) -0.004(3) 0.017(3) -0.014(3)
C16 0.083(4) 0.082(4) 0.054(3) 0.004(3) 0.014(3) -0.014(3)
C17 0.095(4) 0.059(3) 0.059(3) 0.014(3) 0.021(3) 0.027(3)
C18 0.066(4) 0.113(5) 0.070(4) 0.006(3) 0.008(3) 0.038(3)
C19 0.057(4) 0.119(5) 0.075(4) -0.007(4) 0.020(3) -0.010(3)
C20 0.063(3) 0.073(4) 0.061(3) 0.000(3) 0.007(3) -0.011(3)
C21 0.068(4) 0.063(3) 0.071(4) -0.008(3) -0.003(3) 0.021(3)
C22 0.065(4) 0.127(5) 0.062(4) 0.012(3) 0.012(3) 0.037(3)
C23 0.042(3) 0.062(3) 0.036(3) 0.004(2) 0.012(2) 0.003(2)
C24 0.045(3) 0.049(3) 0.031(3) 0.005(2) 0.005(2) 0.003(2)
C25 0.045(3) 0.044(3) 0.024(2) 0.0072(19) 0.0108(19) 0.006(2)
C26 0.047(3) 0.039(2) 0.035(3) -0.001(2) 0.012(2) -0.003(2)
C27 0.044(3) 0.053(3) 0.028(3) 0.001(2) 0.009(2) 0.001(2)
C28 0.043(3) 0.049(3) 0.039(3) -0.001(2) 0.006(2) 0.003(2)
C29 0.049(3) 0.068(3) 0.029(3) -0.004(2) 0.011(2) 0.004(3)
C30 0.042(3) 0.069(3) 0.034(3) -0.003(2) 0.010(2) -0.002(3)
C31 0.047(3) 0.060(3) 0.032(3) -0.008(2) 0.018(2) -0.014(2)
C32 0.056(3) 0.041(3) 0.027(3) -0.001(2) 0.019(2) -0.005(2)
C33 0.057(3) 0.037(2) 0.036(3) 0.003(2) 0.017(2) 0.001(2)
C34 0.055(3) 0.041(3) 0.030(3) -0.002(2) 0.017(2) -0.002(2)
C35 0.062(3) 0.044(3) 0.030(3) 0.005(2) 0.016(2) 0.010(2)
C36 0.057(3) 0.053(3) 0.034(3) 0.005(2) 0.019(2) 0.011(2)
C37 0.059(4) 0.079(4) 0.064(4) 0.012(4) 0.019(3) 0.000(3)
C38 0.055(3) 0.054(3) 0.071(4) 0.009(3) 0.013(3) -0.004(2)
C39 0.050(3) 0.054(3) 0.074(4) -0.006(3) 0.006(3) 0.012(2)
C40 0.045(3) 0.086(4) 0.065(4) -0.001(3) 0.010(2) 0.010(3)
C41 0.049(3) 0.081(3) 0.047(3) -0.007(3) 0.006(2) -0.006(3)
C42 0.064(3) 0.070(3) 0.054(3) 0.000(3) 0.021(2) -0.015(3)
C43 0.066(3) 0.044(3) 0.077(4) 0.001(3) 0.024(3) 0.009(2)
C44 0.065(3) 0.067(3) 0.064(3) 0.012(3) 0.016(3) 0.022(3)
F1A 0.043(4) 0.079(4) 0.153(9) 0.046(5) -0.017(4) 0.002(3)
F2A 0.096(6) 0.084(5) 0.123(7) 0.073(5) 0.060(6) 0.049(4)
F3A 0.137(7) 0.067(4) 0.093(5) -0.011(4) -0.013(5) 0.040(5)
F1B 0.091(9) 0.071(8) 0.110(10) 0.052(7) 0.047(8) 0.044(7)
F2B 0.122(10) 0.092(7) 0.072(8) 0.007(6) -0.034(7) 0.037(8)
F3B 0.048(5) 0.040(5) 0.156(12) 0.041(7) 0.012(8) -0.007(4)
F4 0.135(3) 0.054(2) 0.177(4) 0.006(2) 0.115(3) 0.0148(18)
F5 0.155(3) 0.129(3) 0.136(3) 0.077(3) 0.118(3) 0.074(2)
F6 0.064(2) 0.139(3) 0.168(4) -0.015(3) 0.037(2) 0.022(2)
F7 0.0604(19) 0.0711(19) 0.147(3) 0.022(2) -0.0100(19) 0.0078(17)
F8 0.091(3) 0.152(3) 0.136(3) -0.075(3) 0.015(2) -0.033(2)
F9 0.070(2) 0.113(3) 0.140(3) 0.059(2) -0.021(2) -0.0364(19)
F10 0.267(7) 0.055(2) 0.202(5) 0.011(3) -0.001(5) -0.045(3)
F11 0.108(3) 0.099(3) 0.294(6) 0.108(4) 0.073(4) -0.005(2)
F12 0.123(3) 0.090(3) 0.222(5) 0.102(3) -0.045(3) -0.025(2)
F13 0.063(4) 0.171(9) 0.127(6) -0.020(6) 0.001(3) 0.028(5)
F14 0.119(6) 0.092(5) 0.180(9) 0.041(6) -0.039(6) 0.012(4)
F15 0.086(5) 0.096(5) 0.141(7) -0.065(5) -0.054(4) 0.011(4)
F13A 0.062(8) 0.136(12) 0.167(12) 0.000(11) -0.010(9) 0.014(9)
F14A 0.092(10) 0.068(10) 0.141(14) -0.030(11) -0.043(11) 0.040(8)
F15A 0.129(12) 0.136(14) 0.128(11) -0.028(13) -0.043(11) 0.014(11)
F16 0.137(3) 0.074(2) 0.103(3) -0.045(2) 0.000(2) 0.014(2)
F17 0.180(4) 0.102(3) 0.272(6) -0.092(3) 0.177(4) -0.042(3)
F18 0.115(3) 0.068(2) 0.123(3) -0.033(2) -0.004(2) 0.039(2)
F19A 0.106(12) 0.058(8) 0.093(10) -0.019(7) 0.020(10) -0.017(9)
F20A 0.094(14) 0.101(10) 0.117(18) -0.033(13) -0.054(12) -0.004(11)
F21A 0.060(7) 0.053(9) 0.116(14) -0.059(10) 0.035(10) -0.007(6)
F19B 0.038(4) 0.075(5) 0.116(9) -0.046(6) 0.005(5) -0.008(3)
F20B 0.120(10) 0.095(8) 0.097(8) -0.049(5) 0.061(7) -0.046(6)
F21B 0.108(7) 0.033(3) 0.113(5) 0.001(3) -0.047(5) -0.007(4)
F22A 0.106(13) 0.176(16) 0.088(10) 0.021(11) 0.054(10) -0.047(11)
F23A 0.083(12) 0.056(11) 0.166(15) -0.036(10) 0.070(10) -0.038(9)
F24A 0.073(9) 0.094(9) 0.145(14) -0.004(10) 0.063(10) -0.009(7)
F22B 0.114(8) 0.100(5) 0.117(7) -0.038(5) 0.085(7) -0.038(4)
F23B 0.113(8) 0.050(4) 0.172(10) 0.021(5) 0.088(7) -0.005(4)
F24B 0.068(4) 0.167(8) 0.131(8) 0.020(6) 0.025(5) -0.030(4)
C45 0.042(3) 0.028(2) 0.044(3) 0.004(2) 0.009(2) -0.0016(19)
C46 0.040(3) 0.032(2) 0.047(3) -0.003(2) 0.009(2) -0.0019(19)
C47 0.036(3) 0.038(2) 0.045(3) 0.007(2) 0.002(2) 0.000(2)
C48 0.044(3) 0.036(2) 0.045(3) 0.009(2) 0.011(2) -0.003(2)
C49 0.043(3) 0.038(3) 0.051(3) 0.002(2) 0.021(2) 0.002(2)
C50 0.042(3) 0.036(2) 0.050(3) 0.007(2) 0.017(2) 0.004(2)
C51 0.046(3) 0.049(3) 0.051(4) 0.012(3) 0.011(3) 0.000(3)
C52 0.071(4) 0.052(3) 0.078(4) 0.018(3) 0.042(3) 0.013(3)
C53 0.043(3) 0.032(2) 0.045(3) 0.006(2) 0.014(2) 0.002(2)
C54 0.050(3) 0.038(3) 0.063(3) 0.004(2) 0.015(2) 0.001(2)
C55 0.061(3) 0.035(3) 0.074(4) 0.014(3) 0.008(3) -0.002(2)
C56 0.062(3) 0.043(3) 0.063(3) 0.017(2) 0.008(3) 0.004(2)
C57 0.048(3) 0.037(3) 0.057(3) 0.004(2) 0.008(2) 0.003(2)
C58 0.050(3) 0.031(2) 0.048(3) 0.003(2) 0.013(2) -0.002(2)
C59 0.056(4) 0.039(3) 0.090(5) 0.004(3) 0.000(3) 0.003(3)
C60 0.084(5) 0.061(4) 0.131(6) 0.045(4) -0.002(4) -0.008(4)
C61 0.046(3) 0.028(2) 0.045(3) 0.000(2) 0.015(2) 0.002(2)
C62 0.055(3) 0.032(2) 0.051(3) 0.003(2) 0.012(2) 0.002(2)
C63 0.054(3) 0.042(3) 0.048(3) 0.004(2) -0.007(2) 0.000(2)
C64 0.081(4) 0.035(3) 0.055(3) -0.004(2) 0.013(3) 0.000(3)
C65 0.059(3) 0.038(3) 0.053(3) -0.007(2) 0.019(3) 0.004(2)
C66 0.044(3) 0.043(3) 0.053(3) 0.006(2) 0.016(2) 0.004(2)
C67 0.083(5) 0.069(5) 0.074(5) -0.015(4) -0.009(4) 0.009(4)
C68 0.077(4) 0.060(4) 0.087(5) -0.017(4) 0.009(4) 0.000(3)
C69 0.039(3) 0.033(2) 0.037(3) 0.0067(19) 0.010(2) 0.0014(19)
C70 0.052(3) 0.034(2) 0.042(3) -0.001(2) 0.016(2) -0.001(2)
C71 0.047(3) 0.036(3) 0.052(3) 0.000(2) 0.019(2) -0.006(2)
C72 0.056(3) 0.047(3) 0.049(3) 0.001(2) 0.017(2) 0.005(2)
C73 0.046(3) 0.029(2) 0.039(3) -0.004(2) 0.011(2) 0.001(2)
C74 0.037(2) 0.036(2) 0.038(3) 0.000(2) 0.006(2) -0.0036(19)
C75 0.045(3) 0.053(3) 0.060(4) -0.014(3) 0.016(3) -0.004(3)
C76 0.063(4) 0.068(4) 0.072(5) -0.007(4) 0.023(4) -0.009(3)
B1 0.036(3) 0.029(2) 0.048(3) 0.001(2) 0.012(2) -0.001(2)

loop_
_atom_type_symbol
_atom_type_description
_atom_type_scat_dispersion_real
_atom_type_scat_dispersion_imag
_atom_type_scat_source
C C 0.0033 0.0016 'International Tables Vol C Tables 4.2.6.8 and 6.1.1.4'
H H 0.0000 0.0000 'International Tables Vol C Tables 4.2.6.8 and 6.1.1.4'
B B 0.0013 0.0007 'International Tables Vol C Tables 4.2.6.8 and 6.1.1.4'
F F 0.0171 0.0103 'International Tables Vol C Tables 4.2.6.8 and 6.1.1.4'

loop_
_geom_angle_atom_site_label_1
_geom_angle_atom_site_label_2
_geom_angle_atom_site_label_3
_geom_angle
C2 C1 C14 121.2(4)
C2 C1 C15 119.9(5)
C14 C1 C15 118.9(5)
C1 C2 C3 118.2(4)
C1 C2 C16 122.9(4)
C3 C2 C16 118.8(4)
C4 C3 C2 121.8(4)
C4 C3 C12 117.4(4)
C12 C3 C2 120.7(4)
C3 C4 H4 118.0
C5 C4 C3 124.1(4)
C5 C4 H4 118.0
C4 C5 C6 122.9(4)
C4 C5 C10 118.4(4)
C10 C5 C6 118.7(4)
C5 C6 C17 117.7(4)
C7 C6 C5 119.8(4)
C7 C6 C17 122.5(4)
C6 C7 C8 121.7(4)
C6 C7 C18 120.9(5)
C8 C7 C18 117.4(5)
C7 C8 C19 118.2(5)
C9 C8 C7 120.3(4)
C9 C8 C19 121.5(5)
C8 C9 C10 119.5(4)
C8 C9 C20 123.6(4)
C10 C9 C20 116.9(4)
C5 C10 C9 120.0(4)
C11 C10 C5 117.3(4)
C11 C10 C9 122.7(4)
C10 C11 H11 118.0
C12 C11 C10 124.1(4)
C12 C11 H11 118.0
C3 C12 C13 119.4(4)
C11 C12 C3 118.8(4)
C11 C12 C13 121.8(4)
C12 C13 C21 117.6(4)
C14 C13 C12 119.1(4)
C14 C13 C21 123.3(4)
C1 C14 C22 116.5(5)
C13 C14 C1 121.3(4)
C13 C14 C22 122.1(5)
C1 C15 H15A 109.5
C1 C15 H15B 109.5
C1 C15 H15C 109.5
H15A C15 H15B 109.5
H15A C15 H15C 109.5
H15B C15 H15C 109.5
C2 C16 H16A 109.5
C2 C16 H16B 109.5
C2 C16 H16C 109.5
H16A C16 H16B 109.5
H16A C16 H16C 109.5
H16B C16 H16C 109.5
C6 C17 H17A 109.5
C6 C17 H17B 109.5
C6 C17 H17C 109.5
H17A C17 H17B 109.5
H17A C17 H17C 109.5
H17B C17 H17C 109.5
C7 C18 H18A 109.5
C7 C18 H18B 109.5
C7 C18 H18C 109.5
H18A C18 H18B 109.5
H18A C18 H18C 109.5
H18B C18 H18C 109.5
C8 C19 H19A 109.5
C8 C19 H19B 109.5
C8 C19 H19C 109.5
H19A C19 H19B 109.5
H19A C19 H19C 109.5
H19B C19 H19C 109.5
C9 C20 H20A 109.5
C9 C20 H20B 109.5
C9 C20 H20C 109.5
H20A C20 H20B 109.5
H20A C20 H20C 109.5
H20B C20 H20C 109.5
C13 C21 H21A 109.5
C13 C21 H21B 109.5
C13 C21 H21C 109.5
H21A C21 H21B 109.5
H21A C21 H21C 109.5
H21B C21 H21C 109.5
C14 C22 H22A 109.5
C14 C22 H22B 109.5
C14 C22 H22C 109.5
H22A C22 H22B 109.5
H22A C22 H22C 109.5
H22B C22 H22C 109.5
C24 C23 C36 120.3(4)
C24 C23 C37 120.0(4)
C36 C23 C37 119.7(4)
C23 C24 C25 119.1(4)
C23 C24 C38 120.5(4)
C25 C24 C38 120.4(4)
C24 C25 C34 120.1(4)
C26 C25 C24 121.8(4)
C26 C25 C34 118.1(4)
C25 C26 H26 117.8
C25 C26 C27 124.3(4)
C27 C26 H26 117.8
C26 C27 C28 122.5(4)
C26 C27 C32 117.4(4)
C28 C27 C32 120.0(4)
C27 C28 C39 119.0(4)
C29 C28 C27 119.2(4)
C29 C28 C39 121.8(4)
C28 C29 C30 121.1(4)
C28 C29 C40 121.2(4)
C30 C29 C40 117.8(4)
C29 C30 C41 119.9(4)
C31 C30 C29 120.9(4)
C31 C30 C41 119.2(4)
C30 C31 C32 120.1(4)
C30 C31 C42 121.3(4)
C32 C31 C42 118.6(4)
C31 C32 C27 118.6(4)
C33 C32 C27 117.4(4)
C33 C32 C31 123.9(4)
C32 C33 H33 117.2
C32 C33 C34 125.7(4)
C34 C33 H33 117.2
C33 C34 C25 117.0(4)
C33 C34 C35 123.3(4)
C35 C34 C25 119.7(4)
C34 C35 C43 120.7(4)
C36 C35 C34 119.8(4)
C36 C35 C43 119.5(4)
C23 C36 C44 119.8(4)
C35 C36 C23 121.0(4)
C35 C36 C44 119.2(4)
C23 C37 H37A 116(3)
C23 C37 H37B 114(2)
C23 C37 H37C 105(3)
H37A C37 H37B 103(4)
H37A C37 H37C 92(4)
H37B C37 H37C 127(4)
C24 C38 H38A 109.5
C24 C38 H38B 109.5
C24 C38 H38C 109.5
H38A C38 H38B 109.5
H38A C38 H38C 109.5
H38B C38 H38C 109.5
C28 C39 H39A 109.5
C28 C39 H39B 109.5
C28 C39 H39C 109.5
H39A C39 H39B 109.5
H39A C39 H39C 109.5
H39B C39 H39C 109.5
C29 C40 H40A 109.5
C29 C40 H40B 109.5
C29 C40 H40C 109.5
H40A C40 H40B 109.5
H40A C40 H40C 109.5
H40B C40 H40C 109.5
C30 C41 H41A 109.5
C30 C41 H41B 109.5
C30 C41 H41C 109.5
H41A C41 H41B 109.5
H41A C41 H41C 109.5
H41B C41 H41C 109.5
C31 C42 H42A 109.5
C31 C42 H42B 109.5
C31 C42 H42C 109.5
H42A C42 H42B 109.5
H42A C42 H42C 109.5
H42B C42 H42C 109.5
C35 C43 H43A 109.5
C35 C43 H43B 109.5
C35 C43 H43C 109.5
H43A C43 H43B 109.5
H43A C43 H43C 109.5
H43B C43 H43C 109.5
C36 C44 H44A 109.5
C36 C44 H44B 109.5
C36 C44 H44C 109.5
H44A C44 H44B 109.5
H44A C44 H44C 109.5
H44B C44 H44C 109.5
C46 C45 C50 115.3(4)
C46 C45 B1 123.3(4)
C50 C45 B1 120.6(3)
C45 C46 H46 118.2
C47 C46 C45 123.7(4)
C47 C46 H46 118.2
C46 C47 C48 119.7(4)
C46 C47 C51 121.4(4)
C48 C47 C51 118.9(4)
C47 C48 H48 121.1
C49 C48 C47 117.7(4)
C49 C48 H48 121.2
C48 C49 C50 121.8(4)
C48 C49 C52 119.4(4)
C50 C49 C52 118.8(4)
C45 C50 H50 119.1
C49 C50 C45 121.7(4)
C49 C50 H50 119.1
F1A C51 F2A 107.4(7)
F1A C51 F3A 103.2(7)
F1A C51 C47 113.1(5)
F2A C51 F3A 106.5(7)
F2A C51 C47 114.8(5)
F3A C51 C47 110.9(5)
F1B C51 F2B 103.1(10)
F1B C51 C47 114.9(6)
F2B C51 C47 114.1(6)
F3B C51 F1B 102.1(10)
F3B C51 F2B 106.2(10)
F3B C51 C47 114.9(6)
F4 C52 F6 101.1(4)
F4 C52 C49 114.8(4)
F5 C52 F4 111.7(5)
F5 C52 F6 102.5(4)
F5 C52 C49 114.7(4)
F6 C52 C49 110.3(4)
C54 C53 C58 115.0(4)
C54 C53 B1 121.7(4)
C58 C53 B1 123.0(3)
C53 C54 H54 119.0
C55 C54 C53 122.0(4)
C55 C54 H54 119.0
C54 C55 C60 119.1(5)
C56 C55 C54 121.4(4)
C56 C55 C60 119.5(5)
C55 C56 H56 121.2
C55 C56 C57 117.7(4)
C57 C56 H56 121.2
C56 C57 C59 118.4(4)
C58 C57 C56 120.8(4)
C58 C57 C59 120.8(4)
C53 C58 H58 118.5
C57 C58 C53 123.0(4)
C57 C58 H58 118.5
F7 C59 F8 105.6(5)
F7 C59 F9 104.0(4)
F7 C59 C57 115.6(4)
F8 C59 F9 103.0(4)
F8 C59 C57 113.2(5)
F9 C59 C57 114.2(4)
F10 C60 C55 110.7(6)
F11 C60 F10 101.4(6)
F11 C60 F12 111.2(6)
F11 C60 C55 114.8(6)
F12 C60 F10 100.3(6)
F12 C60 C55 116.3(6)
C62 C61 C66 115.4(4)
C62 C61 B1 122.7(3)
C66 C61 B1 121.4(4)
C61 C62 H62 118.5
C61 C62 C63 122.9(4)
C63 C62 H62 118.5
C62 C63 C67 119.8(5)
C64 C63 C62 119.5(4)
C64 C63 C67 120.7(5)
C63 C64 H64 120.3
C65 C64 C63 119.4(4)
C65 C64 H64 120.3
C64 C65 C66 120.2(4)
C64 C65 C68 121.2(5)
C66 C65 C68 118.6(5)
C61 C66 C65 122.5(4)
C61 C66 H66 118.7
C65 C66 H66 118.7
F13 C67 F14 99.8(8)
F13 C67 C63 114.2(6)
F14 C67 C63 113.1(7)
F15 C67 F13 107.9(8)
F15 C67 F14 104.0(8)
F15 C67 C63 116.2(6)
F13A C67 C63 109.1(8)
F14A C67 F13A 105.6(18)
F14A C67 C63 117.7(12)
F15A C67 F13A 104.3(17)
F15A C67 F14A 104.3(17)
F15A C67 C63 114.8(15)
F16 C68 F18 102.1(4)
F16 C68 C65 113.8(5)
F17 C68 F16 107.5(5)
F17 C68 F18 105.5(5)
F17 C68 C65 114.8(5)
F18 C68 C65 112.1(5)
C70 C69 C74 114.4(4)
C70 C69 B1 123.1(3)
C74 C69 B1 121.9(3)
C69 C70 H70 117.8
C71 C70 C69 124.3(4)
C71 C70 H70 117.8
C70 C71 C72 119.3(4)
C70 C71 C76 120.6(4)
C72 C71 C76 120.1(4)
C71 C72 H72 120.3
C73 C72 C71 119.4(4)
C73 C72 H72 120.3
C72 C73 C74 120.3(4)
C72 C73 C75 120.8(4)
C74 C73 C75 118.9(4)
C69 C74 H74 118.9
C73 C74 C69 122.3(4)
C73 C74 H74 118.9
F19A C75 F20A 97.0(15)
F19A C75 C73 115.9(9)
F20A C75 C73 113.7(16)
F21A C75 F19A 106.6(14)
F21A C75 F20A 104.8(18)
F21A C75 C73 116.6(13)
F19B C75 F20B 106.1(9)
F19B C75 F21B 104.7(8)
F19B C75 C73 114.0(7)
F20B C75 F21B 106.6(7)
F20B C75 C73 113.3(8)
F21B C75 C73 111.5(5)
F22A C76 C71 105.5(8)
F23A C76 F22A 107.4(15)
F23A C76 F24A 104.9(15)
F23A C76 C71 118.2(13)
F24A C76 F22A 102.6(14)
F24A C76 C71 116.8(9)
F22B C76 F23B 109.0(8)
F22B C76 F24B 101.9(7)
F22B C76 C71 115.8(6)
F23B C76 F24B 105.2(8)
F23B C76 C71 113.2(7)
F24B C76 C71 110.7(6)
C45 B1 C53 113.1(3)
C45 B1 C61 102.1(3)
C53 B1 C61 112.3(3)
C69 B1 C45 113.8(3)
C69 B1 C53 104.2(3)
C69 B1 C61 111.6(3)

loop_
_geom_bond_atom_site_label_1
_geom_bond_atom_site_label_2
_geom_bond_distance
C1 C2 1.388(6)
C1 C14 1.429(7)
C1 C15 1.523(6)
C2 C3 1.436(6)
C2 C16 1.488(6)
C3 C4 1.412(6)
C3 C12 1.418(6)
C4 H4 0.9500
C4 C5 1.388(6)
C5 C6 1.444(6)
C5 C10 1.430(6)
C6 C7 1.360(6)
C6 C17 1.517(6)
C7 C8 1.440(7)
C7 C18 1.522(6)
C8 C9 1.371(6)
C8 C19 1.519(6)
C9 C10 1.444(6)
C9 C20 1.522(6)
C10 C11 1.410(5)
C11 H11 0.9500
C11 C12 1.388(6)
C12 C13 1.445(6)
C13 C14 1.370(6)
C13 C21 1.505(6)
C14 C22 1.512(6)
C15 H15A 0.9800
C15 H15B 0.9800
C15 H15C 0.9800
C16 H16A 0.9800
C16 H16B 0.9800
C16 H16C 0.9800
C17 H17A 0.9800
C17 H17B 0.9800
C17 H17C 0.9800
C18 H18A 0.9800
C18 H18B 0.9800
C18 H18C 0.9800
C19 H19A 0.9800
C19 H19B 0.9800
C19 H19C 0.9800
C20 H20A 0.9800
C20 H20B 0.9800
C20 H20C 0.9800
C21 H21A 0.9800
C21 H21B 0.9800
C21 H21C 0.9800
C22 H22A 0.9800
C22 H22B 0.9800
C22 H22C 0.9800
C23 C24 1.413(6)
C23 C36 1.419(6)
C23 C37 1.487(7)
C24 C25 1.433(5)
C24 C38 1.491(6)
C25 C26 1.400(5)
C25 C34 1.436(5)
C26 H26 0.9500
C26 C27 1.400(5)
C27 C28 1.427(5)
C27 C32 1.447(5)
C28 C29 1.392(6)
C28 C39 1.509(6)
C29 C30 1.405(6)
C29 C40 1.522(6)
C30 C31 1.396(6)
C30 C41 1.515(6)
C31 C32 1.420(5)
C31 C42 1.506(6)
C32 C33 1.385(5)
C33 H33 0.9500
C33 C34 1.396(5)
C34 C35 1.416(6)
C35 C36 1.406(6)
C35 C43 1.510(6)
C36 C44 1.500(6)
C37 H37A 0.92(4)
C37 H37B 0.94(4)
C37 H37C 0.90(4)
C38 H38A 0.9800
C38 H38B 0.9800
C38 H38C 0.9800
C39 H39A 0.9800
C39 H39B 0.9800
C39 H39C 0.9800
C40 H40A 0.9800
C40 H40B 0.9800
C40 H40C 0.9800
C41 H41A 0.9800
C41 H41B 0.9800
C41 H41C 0.9800
C42 H42A 0.9800
C42 H42B 0.9800
C42 H42C 0.9800
C43 H43A 0.9800
C43 H43B 0.9800
C43 H43C 0.9800
C44 H44A 0.9800
C44 H44B 0.9800
C44 H44C 0.9800
F1A C51 1.293(7)
F2A C51 1.307(7)
F3A C51 1.335(8)
F1B C51 1.329(11)
F2B C51 1.330(11)
F3B C51 1.265(11)
F4 C52 1.280(5)
F5 C52 1.276(5)
F6 C52 1.362(6)
F7 C59 1.309(5)
F8 C59 1.315(6)
F9 C59 1.335(6)
F10 C60 1.360(8)
F11 C60 1.277(7)
F12 C60 1.278(6)
F13 C67 1.346(10)
F14 C67 1.378(11)
F15 C67 1.337(11)
F13A C67 1.41(2)
F14A C67 1.19(2)
F15A C67 1.17(3)
F16 C68 1.334(6)
F17 C68 1.298(6)
F18 C68 1.352(6)
F19A C75 1.27(2)
F20A C75 1.35(3)
F21A C75 1.24(3)
F19B C75 1.298(13)
F20B C75 1.346(13)
F21B C75 1.361(10)
F22A C76 1.43(2)
F23A C76 1.23(3)
F24A C76 1.269(19)
F22B C76 1.301(9)
F23B C76 1.312(11)
F24B C76 1.383(10)
C45 C46 1.389(5)
C45 C50 1.411(5)
C45 B1 1.632(6)
C46 H46 0.9500
C46 C47 1.384(5)
C47 C48 1.414(5)
C47 C51 1.475(6)
C48 H48 0.9500
C48 C49 1.371(5)
C49 C50 1.390(5)
C49 C52 1.506(6)
C50 H50 0.9500
C53 C54 1.401(5)
C53 C58 1.411(5)
C53 B1 1.636(6)
C54 H54 0.9500
C54 C55 1.385(6)
C55 C56 1.385(6)
C55 C60 1.489(7)
C56 H56 0.9500
C56 C57 1.388(6)
C57 C58 1.372(5)
C57 C59 1.480(6)
C58 H58 0.9500
C61 C62 1.380(5)
C61 C66 1.403(5)
C61 B1 1.644(6)
C62 H62 0.9500
C62 C63 1.412(6)
C63 C64 1.384(6)
C63 C67 1.457(7)
C64 H64 0.9500
C64 C65 1.363(6)
C65 C66 1.405(6)
C65 C68 1.468(7)
C66 H66 0.9500
C69 C70 1.393(5)
C69 C74 1.408(5)
C69 B1 1.631(6)
C70 H70 0.9500
C70 C71 1.382(5)
C71 C72 1.383(6)
C71 C76 1.483(6)
C72 H72 0.9500
C72 C73 1.370(5)
C73 C74 1.402(5)
C73 C75 1.478(6)
C74 H74 0.9500

loop_
_smtbx_masks_void_nr
_smtbx_masks_void_average_x
_smtbx_masks_void_average_y
_smtbx_masks_void_average_z
_smtbx_masks_void_volume
_smtbx_masks_void_count_electrons
1 -0.500 0.000 0.500 714.2 155.9
2 -0.500 0.500 0.000 714.2 155.9
